data_9012780
loop_
_publ_author_name
'Robinson, D. J.'
'Kennard, C. H. L.'

_publ_section_title
;
 Potassium hexa-aquacopper(II) sulfate, CuH12K2O14S2 (neutron)
;
_journal_name_full 'Crystal Structure Communications'
_journal_page_first 185
_journal_page_last 188
_journal_volume 1
_journal_year 1972
_chemical_compound_source Synthetic
_chemical_formula_sum 'Cu H12 K2 O14 S2'
_chemical_name_mineral Cyanochroite
_space_group_IT_number 14
_symmetry_space_group_name_Hall '-P 2yab'
_symmetry_space_group_name_H-M 'P 1 21/a 1'
_cell_angle_alpha 90
_cell_angle_beta 104.4
_cell_angle_gamma 90
_cell_length_a 9.066
_cell_length_b 12.13
_cell_length_c 6.149
_cell_formula_units_Z 2
_cell_volume 654.965
_database_code_amcsd 0012326
_exptl_crystal_density_diffrn 2.241
_cod_original_formula_sum 'K2 Cu S2 O14 H12'
_cod_database_code 9012780

loop_
_space_group_symop_operation_xyz
x,y,z
1/2+x,1/2-y,z
1/2-x,1/2+y,-z
-x,-y,-z

loop_
_atom_site_label
_atom_site_fract_x
_atom_site_fract_y
_atom_site_fract_z
K 0.12370 0.34670 0.34180
Cu 0.00000 0.00000 0.00000
S 0.40190 0.13600 0.72250
O3 0.39830 0.23490 0.58320
O4 0.54350 0.07540 0.73970
O5 0.27310 0.06390 0.61050
O6 0.38550 0.16770 0.94600
O7 0.16140 0.11220 0.16410
O8 -0.18720 0.11870 0.03630
O9 -0.00370 -0.06500 0.28750
H15 0.20910 0.08980 0.31810
H16 0.24200 0.12440 0.08750
H17 -0.28310 0.10230 -0.07290
H18 -0.15950 0.19160 0.00050
H19 -0.10120 -0.05870 0.32680
H20 0.03260 -0.14100 0.32080

loop_
_cod_related_entry_id
_cod_related_entry_database
_cod_related_entry_code
1 AMCSD 0012326
